data_7134693
loop_
_publ_author_name
'Fukata, Oka'
'Kitagawa, Daichi'
'Mutoh, Katsuya'
'Kobatake, Seiya'

_publ_section_title
;
 Twisting of aryl groups affects thermal back reactivity of diarylbenzene
 photoswitches.
;
_journal_issue 59
_journal_name_full 'Chemical communications (Cambridge, England)'
_journal_page_first 11057
_journal_page_last 11060
_journal_paper_doi 10.1039/d5cc02172c
_journal_volume 61
_journal_year 2025
_chemical_formula_moiety 'C44 H54 F2 N2 S2'
_chemical_formula_sum 'C44 H54 F2 N2 S2'
_chemical_formula_weight 713.01
_space_group_crystal_system triclinic
_space_group_IT_number 2
_space_group_name_Hall '-P 1'
_space_group_name_H-M_alt 'P -1'
_symmetry_cell_setting triclinic
_symmetry_space_group_name_H-M 'P -1'
_atom_sites_solution_hydrogens geom
_audit_creation_method SHELXL-2014/7
_audit_update_record
;
2025-05-21 deposited with the CCDC.	2025-06-09 downloaded from the CCDC.
;
_cell_angle_alpha 76.6459(18)
_cell_angle_beta 74.5390(19)
_cell_angle_gamma 85.3589(19)
_cell_formula_units_Z 2
_cell_length_a 11.6733(3)
_cell_length_b 13.4099(3)
_cell_length_c 13.5210(3)
_cell_measurement_reflns_used 17328
_cell_measurement_temperature 100.00(10)
_cell_measurement_theta_max 77.2750
_cell_measurement_theta_min 3.4580
_cell_volume 1984.37(8)
_computing_cell_refinement 'CrysAlisPro 1.171.43.98a (Rigaku OD, 2023)'
_computing_data_collection 'CrysAlisPro 1.171.43.98a (Rigaku OD, 2023)'
_computing_data_reduction 'CrysAlisPro 1.171.43.98a (Rigaku OD, 2023)'
_computing_molecular_graphics 'Yadokari-XG 2009 (Wakita Nemoto et al., 2009)'
_computing_publication_material 'Yadokari-XG 2009 (Wakita,Nemoto et al., 2009)'
_computing_structure_refinement 'SHELXL-2014/7 (Sheldrick, 2014)'
_diffrn_ambient_temperature 100.00(10)
_diffrn_detector_area_resol_mean 10.0000
_diffrn_measured_fraction_theta_full 0.998
_diffrn_measured_fraction_theta_max 0.962
_diffrn_measurement_device_type 'XtaLAB Synergy, Single source at home/near, HyPix'
_diffrn_measurement_method '\w scans'
_diffrn_radiation_monochromator mirror
_diffrn_radiation_type CuK\a
_diffrn_radiation_wavelength 1.54184
_diffrn_reflns_av_R_equivalents 0.0295
_diffrn_reflns_av_unetI/netI 0.0291
_diffrn_reflns_Laue_measured_fraction_full 0.998
_diffrn_reflns_Laue_measured_fraction_max 0.962
_diffrn_reflns_limit_h_max 14
_diffrn_reflns_limit_h_min -14
_diffrn_reflns_limit_k_max 16
_diffrn_reflns_limit_k_min -16
_diffrn_reflns_limit_l_max 17
_diffrn_reflns_limit_l_min -15
_diffrn_reflns_number 26282
_diffrn_reflns_point_group_measured_fraction_full 0.998
_diffrn_reflns_point_group_measured_fraction_max 0.962
_diffrn_reflns_theta_full 67.684
_diffrn_reflns_theta_max 77.577
_diffrn_reflns_theta_min 3.388
_diffrn_source 'micro-focus sealed X-ray tube'
_exptl_absorpt_coefficient_mu 1.539
_exptl_absorpt_correction_T_max 1.00000
_exptl_absorpt_correction_T_min 0.95174
_exptl_absorpt_correction_type multi-scan
_exptl_absorpt_process_details
;
CrysAlisPro 1.171.43.98a (Rigaku Oxford Diffraction, 2023)
Empirical absorption correction using spherical harmonics,
implemented in SCALE3 ABSPACK scaling algorithm.
;
_exptl_crystal_colour colourless
_exptl_crystal_density_diffrn 1.193
_exptl_crystal_description prism
_exptl_crystal_F_000 764
_exptl_crystal_size_max 0.350
_exptl_crystal_size_mid 0.300
_exptl_crystal_size_min 0.200
_refine_diff_density_max 0.294
_refine_diff_density_min -0.266
_refine_diff_density_rms 0.042
_refine_ls_extinction_method none
_refine_ls_goodness_of_fit_ref 1.064
_refine_ls_matrix_type full
_refine_ls_number_parameters 465
_refine_ls_number_reflns 8121
_refine_ls_number_restraints 0
_refine_ls_restrained_S_all 1.064
_refine_ls_R_factor_all 0.0350
_refine_ls_R_factor_gt 0.0322
_refine_ls_shift/su_max 0.001
_refine_ls_shift/su_mean 0.000
_refine_ls_structure_factor_coef Fsqd
_refine_ls_weighting_details 'w=1/[\s^2^(Fo^2^)+(0.0399P)^2^+0.5842P] where P=(Fo^2^+2Fc^2^)/3'
_refine_ls_weighting_scheme calc
_refine_ls_wR_factor_gt 0.0829
_refine_ls_wR_factor_ref 0.0847
_reflns_Friedel_coverage 0.000
_reflns_number_gt 7407
_reflns_number_total 8121
_reflns_threshold_expression 'I > 2\s(I)'
_cod_data_source_file d5cc02172c2.cif
_cod_data_source_block 7o
_cod_depositor_comments 'Adding full bibliography for 7134688--7134693.cif.'
_cod_database_code 7134693
_shelx_shelxl_version_number 2014/7
_shelx_space_group_comment
;
The symmetry employed for this shelxl refinement is uniquely defined
by the following loop, which should always be used as a source of
symmetry information in preference to the above space-group names.
They are only intended as comments.
;
_shelx_estimated_absorpt_t_min 0.615
_shelx_estimated_absorpt_t_max 0.748

loop_
_space_group_symop_operation_xyz
'x, y, z'
'-x, -y, -z'

loop_
_atom_site_label
_atom_site_type_symbol
_atom_site_fract_x
_atom_site_fract_y
_atom_site_fract_z
_atom_site_U_iso_or_equiv
_atom_site_adp_type
_atom_site_occupancy
_atom_site_site_symmetry_order
_atom_site_calc_flag
_atom_site_refinement_flags_posn
_atom_site_refinement_flags_adp
_atom_site_refinement_flags_occupancy
_atom_site_disorder_assembly
_atom_site_disorder_group
F1 F 0.35517(7) -0.02084(6) 0.16246(5) 0.02478(16) Uani 1 1 d . . . . .
F2 F 0.22244(7) -0.17368(5) 0.30032(6) 0.02407(16) Uani 1 1 d . . . . .
N1 N 0.34563(9) 0.25789(7) 0.36684(7) 0.01630(19) Uani 1 1 d . . . . .
N2 N 0.15547(9) -0.08105(7) 0.66071(7) 0.01665(19) Uani 1 1 d . . . . .
S1 S 0.44571(3) 0.27050(2) 0.51015(2) 0.01916(8) Uani 1 1 d . . . . .
S2 S 0.02943(2) 0.05729(2) 0.74528(2) 0.01803(7) Uani 1 1 d . . . . .
C1 C 0.40723(11) 0.06186(9) 0.59969(9) 0.0205(2) Uani 1 1 d . . . . .
H1 H 0.3984 -0.0013 0.5780 0.031 Uiso 1 1 calc R U . . .
H2 H 0.3467 0.0651 0.6649 0.031 Uiso 1 1 calc R U . . .
H3 H 0.4865 0.0625 0.6114 0.031 Uiso 1 1 calc R U . . .
C2 C 0.39210(10) 0.15258(9) 0.51524(9) 0.0173(2) Uani 1 1 d . . . . .
C3 C 0.34200(10) 0.16135(9) 0.43287(9) 0.0156(2) Uani 1 1 d . . . . .
C4 C 0.39668(10) 0.32331(9) 0.39817(9) 0.0171(2) Uani 1 1 d . . . . .
C5 C 0.42292(10) 0.43188(9) 0.34425(9) 0.0167(2) Uani 1 1 d . . . . .
C6 C 0.51366(11) 0.45261(9) 0.24998(9) 0.0182(2) Uani 1 1 d . . . . .
C7 C 0.54536(11) 0.55403(9) 0.20495(9) 0.0191(2) Uani 1 1 d . . . . .
H4 H 0.6050 0.5688 0.1405 0.023 Uiso 1 1 calc R U . . .
C8 C 0.49233(10) 0.63457(9) 0.25138(9) 0.0173(2) Uani 1 1 d . . . . .
C9 C 0.40087(10) 0.61222(9) 0.34268(9) 0.0172(2) Uani 1 1 d . . . . .
H5 H 0.3621 0.6668 0.3736 0.021 Uiso 1 1 calc R U . . .
C10 C 0.36420(10) 0.51201(9) 0.39038(9) 0.0167(2) Uani 1 1 d . . . . .
C11 C 0.26245(10) 0.49365(9) 0.48993(9) 0.0185(2) Uani 1 1 d . . . . .
H6 H 0.2420 0.4195 0.5079 0.022 Uiso 1 1 calc R U . . .
C12 C 0.29898(12) 0.51695(11) 0.58235(10) 0.0258(3) Uani 1 1 d . . . . .
H7 H 0.3165 0.5899 0.5677 0.039 Uiso 1 1 calc R U . . .
H8 H 0.3699 0.4759 0.5926 0.039 Uiso 1 1 calc R U . . .
H9 H 0.2340 0.5000 0.6462 0.039 Uiso 1 1 calc R U . . .
C13 C 0.15185(12) 0.55685(12) 0.47240(11) 0.0319(3) Uani 1 1 d . . . . .
H10 H 0.1283 0.5397 0.4141 0.048 Uiso 1 1 calc R U . . .
H11 H 0.1695 0.6300 0.4554 0.048 Uiso 1 1 calc R U . . .
H12 H 0.0869 0.5414 0.5364 0.048 Uiso 1 1 calc R U . . .
C14 C 0.53522(11) 0.74348(9) 0.20467(9) 0.0194(2) Uani 1 1 d . . . . .
H13 H 0.4896 0.7879 0.2525 0.023 Uiso 1 1 calc R U . . .
C15 C 0.66743(12) 0.75020(10) 0.19902(10) 0.0252(3) Uani 1 1 d . . . . .
H14 H 0.7151 0.7137 0.1464 0.038 Uiso 1 1 calc R U . . .
H15 H 0.6816 0.7189 0.2679 0.038 Uiso 1 1 calc R U . . .
H16 H 0.6902 0.8223 0.1792 0.038 Uiso 1 1 calc R U . . .
C16 C 0.51055(13) 0.78400(10) 0.09662(10) 0.0256(3) Uani 1 1 d . . . . .
H17 H 0.4252 0.7808 0.1030 0.038 Uiso 1 1 calc R U . . .
H18 H 0.5547 0.7419 0.0479 0.038 Uiso 1 1 calc R U . . .
H19 H 0.5359 0.8552 0.0697 0.038 Uiso 1 1 calc R U . . .
C17 C 0.57871(11) 0.36787(9) 0.19749(10) 0.0214(2) Uani 1 1 d . . . . .
H20 H 0.5537 0.3007 0.2466 0.026 Uiso 1 1 calc R U . . .
C18 C 0.71326(13) 0.37398(11) 0.17632(12) 0.0314(3) Uani 1 1 d . . . . .
H21 H 0.7408 0.4374 0.1250 0.047 Uiso 1 1 calc R U . . .
H22 H 0.7514 0.3149 0.1484 0.047 Uiso 1 1 calc R U . . .
H23 H 0.7341 0.3736 0.2420 0.047 Uiso 1 1 calc R U . . .
C19 C 0.54315(14) 0.37048(12) 0.09623(12) 0.0351(3) Uani 1 1 d . . . . .
H24 H 0.5830 0.3137 0.0651 0.053 Uiso 1 1 calc R U . . .
H25 H 0.5667 0.4357 0.0466 0.053 Uiso 1 1 calc R U . . .
H26 H 0.4568 0.3637 0.1120 0.053 Uiso 1 1 calc R U . . .
C20 C 0.29672(10) 0.07606(8) 0.40200(9) 0.0154(2) Uani 1 1 d . . . . .
C21 C 0.34000(10) 0.06930(9) 0.29633(9) 0.0170(2) Uani 1 1 d . . . . .
H27 H 0.3880 0.1220 0.2474 0.020 Uiso 1 1 calc R U . . .
C22 C 0.31297(10) -0.01348(9) 0.26361(9) 0.0183(2) Uani 1 1 d . . . . .
C23 C 0.24495(11) -0.09180(9) 0.33458(10) 0.0186(2) Uani 1 1 d . . . . .
C24 C 0.19888(11) -0.08577(9) 0.43774(9) 0.0191(2) Uani 1 1 d . . . . .
H28 H 0.1518 -0.1397 0.4857 0.023 Uiso 1 1 calc R U . . .
C25 C 0.22124(10) -0.00014(9) 0.47248(9) 0.0164(2) Uani 1 1 d . . . . .
C26 C 0.07795(11) 0.19443(9) 0.54802(9) 0.0205(2) Uani 1 1 d . . . . .
H29 H 0.0893 0.1909 0.4744 0.031 Uiso 1 1 calc R U . . .
H30 H 0.1359 0.2409 0.5527 0.031 Uiso 1 1 calc R U . . .
H31 H -0.0027 0.2200 0.5752 0.031 Uiso 1 1 calc R U . . .
C27 C 0.09516(10) 0.08973(9) 0.61176(9) 0.0171(2) Uani 1 1 d . . . . .
C28 C 0.15820(10) 0.00640(9) 0.58173(9) 0.0160(2) Uani 1 1 d . . . . .
C29 C 0.09239(10) -0.06517(9) 0.75132(9) 0.0162(2) Uani 1 1 d . . . . .
C30 C 0.07622(10) -0.14181(8) 0.85289(9) 0.0157(2) Uani 1 1 d . . . . .
C31 C 0.00042(10) -0.22511(9) 0.87397(9) 0.0176(2) Uani 1 1 d . . . . .
C32 C -0.00825(11) -0.29838(9) 0.96755(9) 0.0194(2) Uani 1 1 d . . . . .
H32 H -0.0586 -0.3550 0.9823 0.023 Uiso 1 1 calc R U . . .
C33 C 0.05428(11) -0.29132(9) 1.03992(9) 0.0193(2) Uani 1 1 d . . . . .
C34 C 0.12598(11) -0.20660(9) 1.01822(9) 0.0186(2) Uani 1 1 d . . . . .
H33 H 0.1676 -0.2000 1.0679 0.022 Uiso 1 1 calc R U . . .
C35 C 0.13840(10) -0.13125(9) 0.92572(9) 0.0166(2) Uani 1 1 d . . . . .
C36 C 0.22113(10) -0.04246(9) 0.90619(9) 0.0175(2) Uani 1 1 d . . . . .
H34 H 0.2120 0.0069 0.8408 0.021 Uiso 1 1 calc R U . . .
C37 C 0.18622(13) 0.01470(11) 0.99586(10) 0.0285(3) Uani 1 1 d . . . . .
H35 H 0.1898 -0.0328 1.0620 0.043 Uiso 1 1 calc R U . . .
H36 H 0.1052 0.0428 1.0014 0.043 Uiso 1 1 calc R U . . .
H37 H 0.2413 0.0707 0.9816 0.043 Uiso 1 1 calc R U . . .
C38 C 0.35073(12) -0.07932(11) 0.88656(12) 0.0298(3) Uani 1 1 d . . . . .
H38 H 0.3697 -0.1150 0.8284 0.045 Uiso 1 1 calc R U . . .
H39 H 0.3633 -0.1263 0.9502 0.045 Uiso 1 1 calc R U . . .
H40 H 0.4025 -0.0203 0.8685 0.045 Uiso 1 1 calc R U . . .
C39 C 0.04514(12) -0.37424(9) 1.13970(9) 0.0233(3) Uani 1 1 d . . . . .
H41 H -0.0079 -0.4285 1.1381 0.028 Uiso 1 1 calc R U . . .
C40 C -0.01078(13) -0.33213(11) 1.23801(10) 0.0286(3) Uani 1 1 d . . . . .
H42 H -0.0862 -0.2968 1.2316 0.043 Uiso 1 1 calc R U . . .
H43 H 0.0434 -0.2838 1.2454 0.043 Uiso 1 1 calc R U . . .
H44 H -0.0254 -0.3888 1.3000 0.043 Uiso 1 1 calc R U . . .
C41 C 0.16598(14) -0.42429(11) 1.14530(11) 0.0335(3) Uani 1 1 d . . . . .
H45 H 0.2191 -0.3731 1.1492 0.050 Uiso 1 1 calc R U . . .
H46 H 0.2003 -0.4518 1.0823 0.050 Uiso 1 1 calc R U . . .
H47 H 0.1562 -0.4801 1.2079 0.050 Uiso 1 1 calc R U . . .
C42 C -0.06842(11) -0.23758(9) 0.79669(9) 0.0198(2) Uani 1 1 d . . . . .
H48 H -0.0727 -0.1691 0.7488 0.024 Uiso 1 1 calc R U . . .
C43 C -0.00153(12) -0.31172(10) 0.72871(10) 0.0258(3) Uani 1 1 d . . . . .
H49 H 0.0095 -0.3783 0.7741 0.039 Uiso 1 1 calc R U . . .
H50 H 0.0763 -0.2838 0.6881 0.039 Uiso 1 1 calc R U . . .
H51 H -0.0476 -0.3204 0.6805 0.039 Uiso 1 1 calc R U . . .
C44 C -0.19619(12) -0.27219(11) 0.85104(11) 0.0271(3) Uani 1 1 d . . . . .
H52 H -0.2370 -0.2239 0.8940 0.041 Uiso 1 1 calc R U . . .
H53 H -0.1948 -0.3408 0.8960 0.041 Uiso 1 1 calc R U . . .
H54 H -0.2384 -0.2740 0.7978 0.041 Uiso 1 1 calc R U . . .

loop_
_atom_site_aniso_label
_atom_site_aniso_U_11
_atom_site_aniso_U_22
_atom_site_aniso_U_33
_atom_site_aniso_U_23
_atom_site_aniso_U_13
_atom_site_aniso_U_12
F1 0.0290(4) 0.0300(4) 0.0161(3) -0.0093(3) -0.0033(3) -0.0013(3)
F2 0.0295(4) 0.0195(3) 0.0270(4) -0.0112(3) -0.0079(3) -0.0027(3)
N1 0.0174(5) 0.0155(5) 0.0149(4) -0.0016(4) -0.0033(4) -0.0016(4)
N2 0.0181(5) 0.0157(5) 0.0159(5) -0.0012(4) -0.0050(4) -0.0031(4)
S1 0.02446(15) 0.01717(14) 0.01775(14) -0.00129(10) -0.00976(11) -0.00406(11)
S2 0.02034(14) 0.01624(14) 0.01456(13) -0.00048(10) -0.00258(10) 0.00196(10)
C1 0.0227(6) 0.0202(6) 0.0189(6) -0.0003(5) -0.0088(5) -0.0016(5)
C2 0.0178(5) 0.0172(5) 0.0167(5) -0.0030(4) -0.0041(4) -0.0016(4)
C3 0.0154(5) 0.0154(5) 0.0141(5) -0.0009(4) -0.0019(4) -0.0016(4)
C4 0.0182(5) 0.0179(6) 0.0147(5) -0.0026(4) -0.0039(4) -0.0010(4)
C5 0.0197(5) 0.0153(5) 0.0163(5) -0.0024(4) -0.0070(4) -0.0024(4)
C6 0.0208(6) 0.0174(5) 0.0172(5) -0.0040(4) -0.0058(4) 0.0003(4)
C7 0.0200(6) 0.0192(6) 0.0160(5) -0.0023(4) -0.0019(4) -0.0015(4)
C8 0.0193(5) 0.0152(5) 0.0177(5) -0.0017(4) -0.0066(4) -0.0016(4)
C9 0.0177(5) 0.0167(5) 0.0180(5) -0.0046(4) -0.0055(4) 0.0000(4)
C10 0.0164(5) 0.0186(5) 0.0160(5) -0.0030(4) -0.0059(4) -0.0021(4)
C11 0.0186(5) 0.0180(5) 0.0174(5) -0.0019(4) -0.0033(4) -0.0029(4)
C12 0.0267(6) 0.0325(7) 0.0184(6) -0.0063(5) -0.0039(5) -0.0051(5)
C13 0.0176(6) 0.0430(8) 0.0281(7) 0.0020(6) -0.0025(5) 0.0000(6)
C14 0.0239(6) 0.0155(5) 0.0174(5) -0.0022(4) -0.0035(4) -0.0030(4)
C15 0.0261(6) 0.0236(6) 0.0245(6) -0.0015(5) -0.0049(5) -0.0085(5)
C16 0.0337(7) 0.0192(6) 0.0227(6) 0.0008(5) -0.0092(5) -0.0026(5)
C17 0.0263(6) 0.0154(5) 0.0202(6) -0.0040(4) -0.0019(5) 0.0004(5)
C18 0.0286(7) 0.0347(7) 0.0367(7) -0.0198(6) -0.0108(6) 0.0096(6)
C19 0.0367(8) 0.0393(8) 0.0405(8) -0.0255(7) -0.0174(6) 0.0091(6)
C20 0.0159(5) 0.0150(5) 0.0153(5) -0.0016(4) -0.0057(4) 0.0010(4)
C21 0.0168(5) 0.0172(5) 0.0160(5) -0.0013(4) -0.0045(4) -0.0001(4)
C22 0.0187(5) 0.0222(6) 0.0147(5) -0.0061(4) -0.0047(4) 0.0029(4)
C23 0.0204(6) 0.0155(5) 0.0234(6) -0.0072(4) -0.0091(5) 0.0009(4)
C24 0.0211(6) 0.0164(5) 0.0194(6) -0.0018(4) -0.0056(4) -0.0029(4)
C25 0.0173(5) 0.0157(5) 0.0165(5) -0.0020(4) -0.0061(4) -0.0003(4)
C26 0.0205(6) 0.0192(6) 0.0185(6) 0.0004(5) -0.0037(4) 0.0017(4)
C27 0.0167(5) 0.0184(5) 0.0149(5) -0.0003(4) -0.0041(4) -0.0026(4)
C28 0.0167(5) 0.0154(5) 0.0152(5) -0.0002(4) -0.0048(4) -0.0040(4)
C29 0.0162(5) 0.0153(5) 0.0170(5) -0.0020(4) -0.0049(4) -0.0018(4)
C30 0.0166(5) 0.0142(5) 0.0145(5) -0.0012(4) -0.0028(4) 0.0014(4)
C31 0.0182(5) 0.0169(5) 0.0169(5) -0.0026(4) -0.0043(4) 0.0003(4)
C32 0.0210(6) 0.0166(5) 0.0191(6) -0.0005(4) -0.0045(4) -0.0043(4)
C33 0.0236(6) 0.0169(5) 0.0156(5) -0.0006(4) -0.0043(4) -0.0012(4)
C34 0.0219(6) 0.0189(6) 0.0151(5) -0.0022(4) -0.0061(4) -0.0010(4)
C35 0.0175(5) 0.0153(5) 0.0159(5) -0.0028(4) -0.0028(4) -0.0001(4)
C36 0.0190(5) 0.0169(5) 0.0155(5) -0.0006(4) -0.0045(4) -0.0027(4)
C37 0.0341(7) 0.0284(7) 0.0225(6) -0.0079(5) -0.0007(5) -0.0128(6)
C38 0.0200(6) 0.0255(7) 0.0400(8) -0.0003(6) -0.0063(5) -0.0032(5)
C39 0.0328(7) 0.0176(6) 0.0187(6) 0.0022(5) -0.0088(5) -0.0067(5)
C40 0.0304(7) 0.0315(7) 0.0183(6) 0.0032(5) -0.0043(5) -0.0004(5)
C41 0.0427(8) 0.0252(7) 0.0250(7) 0.0038(5) -0.0057(6) 0.0070(6)
C42 0.0230(6) 0.0180(5) 0.0187(5) -0.0003(4) -0.0083(5) -0.0032(4)
C43 0.0327(7) 0.0255(6) 0.0218(6) -0.0059(5) -0.0103(5) -0.0021(5)
C44 0.0236(6) 0.0303(7) 0.0276(6) -0.0007(5) -0.0103(5) -0.0059(5)

loop_
_atom_type_symbol
_atom_type_description
_atom_type_scat_dispersion_real
_atom_type_scat_dispersion_imag
_atom_type_scat_source
C C 0.0181 0.0091 'International Tables Vol C Tables 4.2.6.8 and 6.1.1.4'
H H 0.0000 0.0000 'International Tables Vol C Tables 4.2.6.8 and 6.1.1.4'
F F 0.0727 0.0534 'International Tables Vol C Tables 4.2.6.8 and 6.1.1.4'
N N 0.0311 0.0180 'International Tables Vol C Tables 4.2.6.8 and 6.1.1.4'
S S 0.3331 0.5567 'International Tables Vol C Tables 4.2.6.8 and 6.1.1.4'

loop_
_geom_angle_atom_site_label_1
_geom_angle_atom_site_label_2
_geom_angle_atom_site_label_3
_geom_angle
_geom_angle_site_symmetry_1
_geom_angle_site_symmetry_3
_geom_angle_publ_flag
C4 N1 C3 111.31(10) . . ?
C29 N2 C28 111.10(10) . . ?
C2 S1 C4 90.42(6) . . ?
C27 S2 C29 90.34(5) . . ?
C3 C2 C1 131.00(11) . . ?
C3 C2 S1 108.66(8) . . ?
C1 C2 S1 120.33(9) . . ?
C2 C3 N1 115.89(10) . . ?
C2 C3 C20 126.05(10) . . ?
N1 C3 C20 117.72(10) . . ?
N1 C4 C5 126.71(10) . . ?
N1 C4 S1 113.71(8) . . ?
C5 C4 S1 119.42(8) . . ?
C10 C5 C6 120.73(10) . . ?
C10 C5 C4 120.46(10) . . ?
C6 C5 C4 118.66(10) . . ?
C7 C6 C5 118.43(11) . . ?
C7 C6 C17 119.38(10) . . ?
C5 C6 C17 122.18(10) . . ?
C6 C7 C8 122.07(11) . . ?
C9 C8 C7 118.23(11) . . ?
C9 C8 C14 120.95(10) . . ?
C7 C8 C14 120.81(10) . . ?
C8 C9 C10 122.05(11) . . ?
C9 C10 C5 118.40(10) . . ?
C9 C10 C11 119.01(10) . . ?
C5 C10 C11 122.60(10) . . ?
C10 C11 C12 111.26(10) . . ?
C10 C11 C13 111.10(10) . . ?
C12 C11 C13 110.47(11) . . ?
C8 C14 C16 111.22(10) . . ?
C8 C14 C15 110.87(10) . . ?
C16 C14 C15 111.30(10) . . ?
C6 C17 C18 112.01(10) . . ?
C6 C17 C19 110.47(11) . . ?
C18 C17 C19 110.78(11) . . ?
C21 C20 C25 119.36(10) . . ?
C21 C20 C3 116.27(10) . . ?
C25 C20 C3 124.23(10) . . ?
C22 C21 C20 120.08(11) . . ?
F1 C22 C21 120.33(11) . . ?
F1 C22 C23 119.17(10) . . ?
C21 C22 C23 120.48(11) . . ?
F2 C23 C24 120.38(11) . . ?
F2 C23 C22 119.02(10) . . ?
C24 C23 C22 120.58(11) . . ?
C23 C24 C25 120.14(11) . . ?
C24 C25 C20 119.15(10) . . ?
C24 C25 C28 117.08(10) . . ?
C20 C25 C28 123.71(10) . . ?
C28 C27 C26 130.17(10) . . ?
C28 C27 S2 108.63(8) . . ?
C26 C27 S2 121.19(9) . . ?
C27 C28 N2 116.05(10) . . ?
C27 C28 C25 125.80(10) . . ?
N2 C28 C25 118.02(10) . . ?
N2 C29 C30 124.68(10) . . ?
N2 C29 S2 113.86(8) . . ?
C30 C29 S2 121.44(8) . . ?
C35 C30 C31 120.84(10) . . ?
C35 C30 C29 119.59(10) . . ?
C31 C30 C29 119.56(10) . . ?
C32 C31 C30 118.17(11) . . ?
C32 C31 C42 120.11(10) . . ?
C30 C31 C42 121.71(10) . . ?
C33 C32 C31 122.30(11) . . ?
C32 C33 C34 118.19(11) . . ?
C32 C33 C39 120.78(11) . . ?
C34 C33 C39 121.03(11) . . ?
C33 C34 C35 121.95(11) . . ?
C34 C35 C30 118.51(10) . . ?
C34 C35 C36 118.88(10) . . ?
C30 C35 C36 122.59(10) . . ?
C35 C36 C38 110.95(10) . . ?
C35 C36 C37 111.30(10) . . ?
C38 C36 C37 112.01(11) . . ?
C33 C39 C41 111.56(11) . . ?
C33 C39 C40 111.45(10) . . ?
C41 C39 C40 110.30(11) . . ?
C31 C42 C44 112.70(10) . . ?
C31 C42 C43 110.23(10) . . ?
C44 C42 C43 110.91(11) . . ?

loop_
_geom_bond_atom_site_label_1
_geom_bond_atom_site_label_2
_geom_bond_distance
_geom_bond_site_symmetry_2
_geom_bond_publ_flag
F1 C22 1.3484(13) . ?
F2 C23 1.3548(13) . ?
N1 C4 1.3019(15) . ?
N1 C3 1.3891(14) . ?
N2 C29 1.3049(15) . ?
N2 C28 1.3879(14) . ?
S1 C2 1.7274(12) . ?
S1 C4 1.7386(12) . ?
S2 C27 1.7292(11) . ?
S2 C29 1.7373(12) . ?
C1 C2 1.4987(16) . ?
C2 C3 1.3682(16) . ?
C3 C20 1.4824(16) . ?
C4 C5 1.4858(16) . ?
C5 C10 1.4057(16) . ?
C5 C6 1.4100(16) . ?
C6 C7 1.3914(16) . ?
C6 C17 1.5222(16) . ?
C7 C8 1.3934(17) . ?
C8 C9 1.3899(16) . ?
C8 C14 1.5186(15) . ?
C9 C10 1.3966(16) . ?
C10 C11 1.5249(16) . ?
C11 C12 1.5254(17) . ?
C11 C13 1.5279(18) . ?
C14 C16 1.5312(17) . ?
C14 C15 1.5338(17) . ?
C17 C18 1.5251(19) . ?
C17 C19 1.5254(19) . ?
C20 C21 1.4044(16) . ?
C20 C25 1.4060(16) . ?
C21 C22 1.3731(17) . ?
C22 C23 1.3847(17) . ?
C23 C24 1.3735(17) . ?
C24 C25 1.4037(16) . ?
C25 C28 1.4837(16) . ?
C26 C27 1.4973(16) . ?
C27 C28 1.3683(16) . ?
C29 C30 1.4896(15) . ?
C30 C35 1.4066(16) . ?
C30 C31 1.4109(16) . ?
C31 C32 1.3965(16) . ?
C31 C42 1.5218(16) . ?
C32 C33 1.3907(17) . ?
C33 C34 1.3951(17) . ?
C33 C39 1.5224(16) . ?
C34 C35 1.3963(16) . ?
C35 C36 1.5248(16) . ?
C36 C38 1.5261(17) . ?
C36 C37 1.5293(17) . ?
C39 C41 1.525(2) . ?
C39 C40 1.5285(18) . ?
C42 C44 1.5330(17) . ?
C42 C43 1.5352(17) . ?

loop_
_geom_torsion_atom_site_label_1
_geom_torsion_atom_site_label_2
_geom_torsion_atom_site_label_3
_geom_torsion_atom_site_label_4
_geom_torsion
_geom_torsion_site_symmetry_1
_geom_torsion_site_symmetry_2
_geom_torsion_site_symmetry_3
_geom_torsion_site_symmetry_4
_geom_torsion_publ_flag
C4 S1 C2 C3 0.19(9) . . . . ?
C4 S1 C2 C1 178.96(10) . . . . ?
C1 C2 C3 N1 -178.38(11) . . . . ?
S1 C2 C3 N1 0.22(13) . . . . ?
C1 C2 C3 C20 -5.3(2) . . . . ?
S1 C2 C3 C20 173.32(9) . . . . ?
C4 N1 C3 C2 -0.67(14) . . . . ?
C4 N1 C3 C20 -174.36(10) . . . . ?
C3 N1 C4 C5 176.18(11) . . . . ?
C3 N1 C4 S1 0.80(12) . . . . ?
C2 S1 C4 N1 -0.59(9) . . . . ?
C2 S1 C4 C5 -176.34(10) . . . . ?
N1 C4 C5 C10 113.30(14) . . . . ?
S1 C4 C5 C10 -71.55(13) . . . . ?
N1 C4 C5 C6 -71.18(16) . . . . ?
S1 C4 C5 C6 103.97(11) . . . . ?
C10 C5 C6 C7 1.34(17) . . . . ?
C4 C5 C6 C7 -174.16(11) . . . . ?
C10 C5 C6 C17 -179.67(11) . . . . ?
C4 C5 C6 C17 4.83(17) . . . . ?
C5 C6 C7 C8 1.54(18) . . . . ?
C17 C6 C7 C8 -177.48(11) . . . . ?
C6 C7 C8 C9 -3.31(18) . . . . ?
C6 C7 C8 C14 175.39(11) . . . . ?
C7 C8 C9 C10 2.28(17) . . . . ?
C14 C8 C9 C10 -176.42(11) . . . . ?
C8 C9 C10 C5 0.46(17) . . . . ?
C8 C9 C10 C11 -179.47(11) . . . . ?
C6 C5 C10 C9 -2.30(17) . . . . ?
C4 C5 C10 C9 173.12(10) . . . . ?
C6 C5 C10 C11 177.63(11) . . . . ?
C4 C5 C10 C11 -6.96(17) . . . . ?
C9 C10 C11 C12 -68.42(14) . . . . ?
C5 C10 C11 C12 111.66(12) . . . . ?
C9 C10 C11 C13 55.11(15) . . . . ?
C5 C10 C11 C13 -124.81(13) . . . . ?
C9 C8 C14 C16 -115.24(12) . . . . ?
C7 C8 C14 C16 66.08(15) . . . . ?
C9 C8 C14 C15 120.35(12) . . . . ?
C7 C8 C14 C15 -58.33(15) . . . . ?
C7 C6 C17 C18 52.32(15) . . . . ?
C5 C6 C17 C18 -126.66(13) . . . . ?
C7 C6 C17 C19 -71.69(15) . . . . ?
C5 C6 C17 C19 109.33(14) . . . . ?
C2 C3 C20 C21 -127.65(12) . . . . ?
N1 C3 C20 C21 45.34(14) . . . . ?
C2 C3 C20 C25 47.96(17) . . . . ?
N1 C3 C20 C25 -139.05(11) . . . . ?
C25 C20 C21 C22 -2.92(17) . . . . ?
C3 C20 C21 C22 172.91(10) . . . . ?
C20 C21 C22 F1 -179.40(10) . . . . ?
C20 C21 C22 C23 -1.25(17) . . . . ?
F1 C22 C23 F2 -0.13(17) . . . . ?
C21 C22 C23 F2 -178.30(10) . . . . ?
F1 C22 C23 C24 -178.83(11) . . . . ?
C21 C22 C23 C24 3.00(18) . . . . ?
F2 C23 C24 C25 -179.18(10) . . . . ?
C22 C23 C24 C25 -0.50(18) . . . . ?
C23 C24 C25 C20 -3.65(17) . . . . ?
C23 C24 C25 C28 173.61(11) . . . . ?
C21 C20 C25 C24 5.33(17) . . . . ?
C3 C20 C25 C24 -170.15(11) . . . . ?
C21 C20 C25 C28 -171.75(11) . . . . ?
C3 C20 C25 C28 12.77(18) . . . . ?
C29 S2 C27 C28 0.54(9) . . . . ?
C29 S2 C27 C26 -179.99(10) . . . . ?
C26 C27 C28 N2 -179.32(11) . . . . ?
S2 C27 C28 N2 0.10(13) . . . . ?
C26 C27 C28 C25 -3.7(2) . . . . ?
S2 C27 C28 C25 175.73(9) . . . . ?
C29 N2 C28 C27 -0.94(14) . . . . ?
C29 N2 C28 C25 -176.92(10) . . . . ?
C24 C25 C28 C27 -129.95(12) . . . . ?
C20 C25 C28 C27 47.18(17) . . . . ?
C24 C25 C28 N2 45.60(15) . . . . ?
C20 C25 C28 N2 -137.27(11) . . . . ?
C28 N2 C29 C30 -177.06(10) . . . . ?
C28 N2 C29 S2 1.34(12) . . . . ?
C27 S2 C29 N2 -1.12(9) . . . . ?
C27 S2 C29 C30 177.35(10) . . . . ?
N2 C29 C30 C35 104.24(14) . . . . ?
S2 C29 C30 C35 -74.06(13) . . . . ?
N2 C29 C30 C31 -74.60(15) . . . . ?
S2 C29 C30 C31 107.11(11) . . . . ?
C35 C30 C31 C32 -1.96(17) . . . . ?
C29 C30 C31 C32 176.86(10) . . . . ?
C35 C30 C31 C42 179.52(10) . . . . ?
C29 C30 C31 C42 -1.66(17) . . . . ?
C30 C31 C32 C33 0.42(18) . . . . ?
C42 C31 C32 C33 178.96(11) . . . . ?
C31 C32 C33 C34 1.31(18) . . . . ?
C31 C32 C33 C39 -178.32(11) . . . . ?
C32 C33 C34 C35 -1.58(18) . . . . ?
C39 C33 C34 C35 178.06(11) . . . . ?
C33 C34 C35 C30 0.09(18) . . . . ?
C33 C34 C35 C36 -178.29(11) . . . . ?
C31 C30 C35 C34 1.72(17) . . . . ?
C29 C30 C35 C34 -177.10(10) . . . . ?
C31 C30 C35 C36 -179.96(10) . . . . ?
C29 C30 C35 C36 1.22(16) . . . . ?
C34 C35 C36 C38 68.73(14) . . . . ?
C30 C35 C36 C38 -109.59(13) . . . . ?
C34 C35 C36 C37 -56.72(14) . . . . ?
C30 C35 C36 C37 124.96(12) . . . . ?
C32 C33 C39 C41 119.91(13) . . . . ?
C34 C33 C39 C41 -59.72(16) . . . . ?
C32 C33 C39 C40 -116.30(13) . . . . ?
C34 C33 C39 C40 64.07(16) . . . . ?
C32 C31 C42 C44 43.06(15) . . . . ?
C30 C31 C42 C44 -138.45(12) . . . . ?
C32 C31 C42 C43 -81.44(14) . . . . ?
C30 C31 C42 C43 97.05(13) . . . . ?
